data_7159252
loop_
_publ_author_name
'Roy, Naveen J.'
'Pujari, Parappa L.'
'Talukdar, Pinaki'

_publ_section_title
;
 Bimodal structural tuning of pyrrole-2-carboxamide-based transmembrane
 ion transport systems.
;
_journal_issue 16
_journal_name_full 'Organic &amp; biomolecular chemistry'
_journal_page_first 3323
_journal_page_last 3329
_journal_paper_doi 10.1039/d3ob00269a
_journal_volume 21
_journal_year 2023
_chemical_formula_sum 'C15 H15 Br N2 O2'
_chemical_formula_weight 335.20
_space_group_crystal_system triclinic
_space_group_IT_number 2
_space_group_name_Hall '-P 1'
_space_group_name_H-M_alt 'P -1'
_atom_sites_solution_hydrogens geom
_audit_creation_method SHELXL-2018/3
_audit_update_record
;
2023-02-15 deposited with the CCDC.	2023-03-22 downloaded from the CCDC.
;
_cell_angle_alpha 67.863(17)
_cell_angle_beta 80.098(17)
_cell_angle_gamma 77.161(16)
_cell_formula_units_Z 4
_cell_length_a 7.588(4)
_cell_length_b 13.617(8)
_cell_length_c 14.984(9)
_cell_measurement_reflns_used 2902
_cell_measurement_temperature 150(2)
_cell_measurement_theta_max 24.67
_cell_measurement_theta_min 2.82
_cell_volume 1391.6(14)
_computing_cell_refinement 'Bruker SAINT'
_computing_data_collection 'Bruker APEX2'
_computing_data_reduction 'Bruker SAINT'
_computing_molecular_graphics 'Bruker SHELXTL'
_computing_publication_material 'Bruker SHELXTL'
_computing_structure_refinement 'SHELXL-2018/3 (Sheldrick, 2018)'
_computing_structure_solution 'SHELXT 2014/5 (Sheldrick, 2014)'
_diffrn_ambient_temperature 150
_diffrn_measured_fraction_theta_full 1.000
_diffrn_measured_fraction_theta_max 0.998
_diffrn_measurement_device_type 'Bruker APEX-II CCD'
_diffrn_measurement_method '\f and \w scans'
_diffrn_radiation_type MoK\a
_diffrn_radiation_wavelength 0.71073
_diffrn_reflns_av_R_equivalents 0.0882
_diffrn_reflns_av_unetI/netI 0.1263
_diffrn_reflns_Laue_measured_fraction_full 1.000
_diffrn_reflns_Laue_measured_fraction_max 0.998
_diffrn_reflns_limit_h_max 10
_diffrn_reflns_limit_h_min -9
_diffrn_reflns_limit_k_max 18
_diffrn_reflns_limit_k_min -18
_diffrn_reflns_limit_l_max 20
_diffrn_reflns_limit_l_min -20
_diffrn_reflns_number 22357
_diffrn_reflns_point_group_measured_fraction_full 1.000
_diffrn_reflns_point_group_measured_fraction_max 0.998
_diffrn_reflns_theta_full 25.242
_diffrn_reflns_theta_max 29.574
_diffrn_reflns_theta_min 1.474
_diffrn_source 'ceramic sealed tube'
_exptl_absorpt_coefficient_mu 2.957
_exptl_absorpt_correction_T_max 0.7462
_exptl_absorpt_correction_T_min 0.5360
_exptl_absorpt_correction_type multi-scan
_exptl_absorpt_process_details 'SADABS (Bruker, 2016)'
_exptl_crystal_colour colourless
_exptl_crystal_density_diffrn 1.600
_exptl_crystal_description plate
_exptl_crystal_F_000 680
_exptl_crystal_recrystallization_method 'Re-crystallisation from solvent: Ethyl acetate'
_exptl_crystal_size_max 0.559
_exptl_crystal_size_mid 0.254
_exptl_crystal_size_min 0.101
_refine_diff_density_max 0.620
_refine_diff_density_min -0.804
_refine_diff_density_rms 0.121
_refine_ls_extinction_coef 0.0007(3)
_refine_ls_extinction_expression Fc^*^=kFc[1+0.001xFc^2^\l^3^/sin(2\q)]^-1/4^
_refine_ls_extinction_method 'SHELXL-2018/3 (Sheldrick 2018)'
_refine_ls_goodness_of_fit_ref 0.963
_refine_ls_hydrogen_treatment constr
_refine_ls_matrix_type full
_refine_ls_number_parameters 368
_refine_ls_number_reflns 7792
_refine_ls_number_restraints 0
_refine_ls_restrained_S_all 0.963
_refine_ls_R_factor_all 0.1174
_refine_ls_R_factor_gt 0.0509
_refine_ls_shift/su_max 0.001
_refine_ls_shift/su_mean 0.000
_refine_ls_structure_factor_coef Fsqd
_refine_ls_weighting_details 'w=1/[\s^2^(Fo^2^)+(0.0338P)^2^] where P=(Fo^2^+2Fc^2^)/3'
_refine_ls_weighting_scheme calc
_refine_ls_wR_factor_gt 0.1003
_refine_ls_wR_factor_ref 0.1196
_reflns_Friedel_coverage 0.000
_reflns_number_gt 4415
_reflns_number_total 7792
_reflns_threshold_expression 'I > 2\s(I)'
_cod_data_source_file d3ob00269a2.cif
_cod_data_source_block try1_ax
_cod_depositor_comments 'Adding full bibliography for 7159252--7159253.cif.'
_cod_database_code 7159252
_shelx_shelxl_version_number 2018/3
_shelx_space_group_comment
;
The symmetry employed for this shelxl refinement is uniquely defined
by the following loop, which should always be used as a source of
symmetry information in preference to the above space-group names.
They are only intended as comments.
;

loop_
_space_group_symop_operation_xyz
'x, y, z'
'-x, -y, -z'

loop_
_atom_site_label
_atom_site_type_symbol
_atom_site_fract_x
_atom_site_fract_y
_atom_site_fract_z
_atom_site_U_iso_or_equiv
_atom_site_adp_type
_atom_site_occupancy
_atom_site_site_symmetry_order
_atom_site_calc_flag
_atom_site_refinement_flags_posn
_atom_site_refinement_flags_adp
_atom_site_refinement_flags_occupancy
_atom_site_disorder_assembly
_atom_site_disorder_group
Br1 Br 1.24447(5) 0.44607(3) 0.05011(3) 0.03068(13) Uani 1 1 d . . . . .
O1 O 0.5027(3) 0.1327(2) 0.81853(19) 0.0277(7) Uani 1 1 d . . . . .
N1 N 0.5964(4) 0.4751(2) 0.6460(2) 0.0173(7) Uani 1 1 d . . . . .
H1 H 0.609970 0.541057 0.628031 0.021 Uiso 1 1 calc R U . . .
C1 C 0.4470(5) 0.4731(3) 0.8067(3) 0.0228(9) Uani 1 1 d . . . . .
H1A H 0.483064 0.542400 0.784020 0.034 Uiso 1 1 calc R U . . .
H1B H 0.498346 0.428847 0.866320 0.034 Uiso 1 1 calc R U . . .
H1C H 0.316982 0.481640 0.817427 0.034 Uiso 1 1 calc R U . . .
O2 O 0.7845(3) 0.55104(18) 0.46518(18) 0.0202(6) Uani 1 1 d . . . . .
Br2 Br 0.17882(5) 0.80333(3) 1.04603(3) 0.02654(12) Uani 1 1 d . . . . .
N2 N 0.8217(4) 0.3878(2) 0.4467(2) 0.0209(7) Uani 1 1 d . . . . .
H2 H 0.796664 0.324100 0.476087 0.025 Uiso 1 1 calc R U . . .
C2 C 0.5137(4) 0.4207(3) 0.7325(3) 0.0173(8) Uani 1 1 d . . . . .
N3 N 0.7903(4) 0.7738(2) 0.4425(2) 0.0168(7) Uani 1 1 d . . . . .
H3 H 0.769846 0.709501 0.458114 0.020 Uiso 1 1 calc R U . . .
O3 O 1.0318(3) 1.08011(19) 0.31302(19) 0.0221(6) Uani 1 1 d . . . . .
C3 C 0.5185(4) 0.3166(3) 0.7341(3) 0.0168(8) Uani 1 1 d . . . . .
O4 O 0.5634(3) 0.71048(19) 0.61372(18) 0.0204(6) Uani 1 1 d . . . . .
N4 N 0.6243(4) 0.8429(2) 0.6580(2) 0.0178(7) Uani 1 1 d . . . . .
H4 H 0.691492 0.891522 0.640207 0.021 Uiso 1 1 calc R U . . .
C4 C 0.6081(4) 0.3108(3) 0.6430(3) 0.0160(8) Uani 1 1 d . . . . .
C5 C 0.6563(4) 0.4113(3) 0.5902(3) 0.0168(8) Uani 1 1 d . . . . .
C6 C 0.4522(5) 0.2262(3) 0.8158(3) 0.0185(8) Uani 1 1 d . . . . .
C7 C 0.3196(5) 0.2493(3) 0.8963(3) 0.0229(9) Uani 1 1 d . . . . .
H7A H 0.381970 0.268706 0.936037 0.034 Uiso 1 1 calc R U . . .
H7B H 0.268223 0.186175 0.934970 0.034 Uiso 1 1 calc R U . . .
H7C H 0.224383 0.307478 0.868765 0.034 Uiso 1 1 calc R U . . .
C8 C 0.6334(5) 0.2161(3) 0.6099(3) 0.0210(8) Uani 1 1 d . . . . .
H8A H 0.596653 0.240651 0.545745 0.032 Uiso 1 1 calc R U . . .
H8B H 0.560634 0.164837 0.653293 0.032 Uiso 1 1 calc R U . . .
H8C H 0.758950 0.182822 0.609559 0.032 Uiso 1 1 calc R U . . .
C9 C 0.7582(4) 0.4574(3) 0.4959(3) 0.0169(8) Uani 1 1 d . . . . .
C10 C 0.9221(4) 0.4044(3) 0.3551(3) 0.0167(8) Uani 1 1 d . . . . .
C12 C 1.0921(5) 0.5093(3) 0.2129(3) 0.0224(9) Uani 1 1 d . . . . .
H12 H 1.141397 0.571179 0.177954 0.027 Uiso 1 1 calc R U . . .
C11 C 0.9980(5) 0.4973(3) 0.3040(3) 0.0234(9) Uani 1 1 d . . . . .
H11 H 0.985780 0.550545 0.330450 0.028 Uiso 1 1 calc R U . . .
C15 C 0.9465(5) 0.3246(3) 0.3154(3) 0.0202(8) Uani 1 1 d . . . . .
H15 H 0.897521 0.262521 0.349904 0.024 Uiso 1 1 calc R U . . .
C14 C 1.0422(4) 0.3353(3) 0.2257(3) 0.0187(8) Uani 1 1 d . . . . .
H14 H 1.059183 0.280835 0.200317 0.022 Uiso 1 1 calc R U . . .
C13 C 1.1123(4) 0.4292(3) 0.1744(3) 0.0201(9) Uani 1 1 d . . . . .
C16 C 0.9334(5) 0.7807(3) 0.2795(3) 0.0225(9) Uani 1 1 d . . . . .
H16A H 0.890564 0.831168 0.219489 0.034 Uiso 1 1 calc R U . . .
H16B H 0.884312 0.715979 0.297289 0.034 Uiso 1 1 calc R U . . .
H16C H 1.063587 0.764201 0.272037 0.034 Uiso 1 1 calc R U . . .
C17 C 0.8732(4) 0.8291(3) 0.3574(3) 0.0155(8) Uani 1 1 d . . . . .
C18 C 0.8853(4) 0.9294(3) 0.3601(2) 0.0139(7) Uani 1 1 d . . . . .
C19 C 0.7978(4) 0.9341(3) 0.4519(3) 0.0139(7) Uani 1 1 d . . . . .
C20 C 0.7423(4) 0.8348(3) 0.5019(3) 0.0157(8) Uani 1 1 d . . . . .
C21 C 0.9879(4) 1.0114(3) 0.2900(3) 0.0175(8) Uani 1 1 d . . . . .
C22 C 1.0460(5) 1.0085(3) 0.1895(3) 0.0227(9) Uani 1 1 d . . . . .
H22A H 0.946435 0.997168 0.164793 0.034 Uiso 1 1 calc R U . . .
H22B H 1.146443 0.950826 0.191736 0.034 Uiso 1 1 calc R U . . .
H22C H 1.082014 1.075599 0.147851 0.034 Uiso 1 1 calc R U . . .
C23 C 0.7552(4) 1.0320(3) 0.4818(3) 0.0182(8) Uani 1 1 d . . . . .
H23A H 0.746596 1.096069 0.425109 0.027 Uiso 1 1 calc R U . . .
H23B H 0.850091 1.030540 0.517402 0.027 Uiso 1 1 calc R U . . .
H23C H 0.641805 1.031565 0.521785 0.027 Uiso 1 1 calc R U . . .
C24 C 0.6363(4) 0.7899(3) 0.5958(3) 0.0148(8) Uani 1 1 d . . . . .
C25 C 0.5177(4) 0.8301(3) 0.7480(2) 0.0146(8) Uani 1 1 d . . . . .
C26 C 0.3926(4) 0.7585(3) 0.7853(3) 0.0178(8) Uani 1 1 d . . . . .
H26 H 0.375442 0.717527 0.750967 0.021 Uiso 1 1 calc R U . . .
C27 C 0.2945(5) 0.7505(3) 0.8753(3) 0.0201(8) Uani 1 1 d . . . . .
H27 H 0.213740 0.702174 0.902068 0.024 Uiso 1 1 calc R U . . .
C28 C 0.3174(5) 0.8139(3) 0.9244(3) 0.0190(8) Uani 1 1 d . . . . .
C29 C 0.4360(5) 0.8872(3) 0.8862(3) 0.0214(9) Uani 1 1 d . . . . .
H29 H 0.448768 0.930469 0.919318 0.026 Uiso 1 1 calc R U . . .
C30 C 0.5350(5) 0.8948(3) 0.7976(3) 0.0195(8) Uani 1 1 d . . . . .
H30 H 0.614293 0.943967 0.771113 0.023 Uiso 1 1 calc R U . . .

loop_
_atom_site_aniso_label
_atom_site_aniso_U_11
_atom_site_aniso_U_22
_atom_site_aniso_U_33
_atom_site_aniso_U_23
_atom_site_aniso_U_13
_atom_site_aniso_U_12
Br1 0.0315(2) 0.0357(3) 0.0195(2) -0.00971(19) 0.00837(17) -0.00346(19)
O1 0.0375(16) 0.0173(14) 0.0264(16) -0.0078(12) 0.0018(13) -0.0047(12)
N1 0.0219(15) 0.0138(15) 0.0153(16) -0.0075(13) 0.0050(13) -0.0020(12)
C1 0.031(2) 0.0156(19) 0.023(2) -0.0115(17) 0.0063(17) -0.0056(16)
O2 0.0245(14) 0.0150(13) 0.0219(14) -0.0093(11) 0.0047(11) -0.0056(11)
Br2 0.0265(2) 0.0351(2) 0.0180(2) -0.01122(19) 0.00843(16) -0.01003(18)
N2 0.0281(18) 0.0139(16) 0.0198(17) -0.0071(14) 0.0083(14) -0.0077(13)
C2 0.0151(17) 0.0199(19) 0.0143(18) -0.0061(16) 0.0013(14) 0.0002(15)
N3 0.0200(15) 0.0125(15) 0.0162(16) -0.0053(13) 0.0034(12) -0.0031(12)
O3 0.0249(14) 0.0157(13) 0.0262(15) -0.0083(12) 0.0041(11) -0.0080(11)
C3 0.0120(16) 0.0181(19) 0.020(2) -0.0080(16) -0.0007(14) -0.0005(14)
O4 0.0260(14) 0.0166(13) 0.0193(14) -0.0085(11) 0.0061(11) -0.0076(11)
N4 0.0193(15) 0.0165(16) 0.0190(17) -0.0076(14) 0.0033(13) -0.0074(13)
C4 0.0120(16) 0.0156(18) 0.023(2) -0.0097(16) -0.0044(15) -0.0001(14)
C5 0.0174(18) 0.0142(18) 0.020(2) -0.0094(16) 0.0006(15) -0.0004(15)
C6 0.0171(18) 0.021(2) 0.020(2) -0.0097(17) -0.0031(15) -0.0028(15)
C7 0.026(2) 0.021(2) 0.021(2) -0.0078(17) 0.0043(16) -0.0071(16)
C8 0.0218(19) 0.021(2) 0.021(2) -0.0088(17) 0.0014(16) -0.0047(16)
C9 0.0143(17) 0.0174(19) 0.020(2) -0.0089(16) -0.0034(15) 0.0007(15)
C10 0.0182(17) 0.0134(18) 0.0192(19) -0.0062(16) -0.0019(15) -0.0033(14)
C12 0.0222(19) 0.018(2) 0.024(2) -0.0063(17) 0.0058(16) -0.0068(16)
C11 0.026(2) 0.017(2) 0.028(2) -0.0124(18) 0.0052(17) -0.0035(16)
C15 0.0232(19) 0.0146(19) 0.024(2) -0.0085(17) 0.0029(16) -0.0057(15)
C14 0.0206(18) 0.020(2) 0.021(2) -0.0143(17) -0.0016(15) -0.0026(15)
C13 0.0183(18) 0.024(2) 0.0158(19) -0.0080(17) 0.0039(15) -0.0023(16)
C16 0.028(2) 0.020(2) 0.021(2) -0.0106(17) 0.0012(17) -0.0048(16)
C17 0.0120(16) 0.0166(19) 0.0162(18) -0.0043(16) 0.0005(14) -0.0035(14)
C18 0.0140(16) 0.0151(18) 0.0127(17) -0.0066(15) 0.0001(14) -0.0009(14)
C19 0.0108(16) 0.0141(18) 0.0190(19) -0.0087(15) -0.0019(14) -0.0013(13)
C20 0.0170(17) 0.0172(19) 0.0147(18) -0.0092(16) 0.0001(14) -0.0012(15)
C21 0.0159(17) 0.0160(19) 0.0171(19) -0.0042(16) -0.0012(15) 0.0009(15)
C22 0.0227(19) 0.024(2) 0.020(2) -0.0070(17) 0.0024(16) -0.0063(16)
C23 0.0180(17) 0.0151(18) 0.020(2) -0.0068(16) 0.0012(15) -0.0021(14)
C24 0.0145(17) 0.0125(18) 0.0157(19) -0.0047(15) 0.0005(14) -0.0009(14)
C25 0.0174(17) 0.0134(18) 0.0108(17) -0.0045(15) -0.0001(14) 0.0013(14)
C26 0.0178(17) 0.0171(19) 0.021(2) -0.0096(16) 0.0007(15) -0.0044(15)
C27 0.0229(19) 0.0156(19) 0.022(2) -0.0054(16) 0.0039(16) -0.0102(15)
C28 0.0184(18) 0.021(2) 0.0177(19) -0.0090(16) 0.0026(15) -0.0024(15)
C29 0.026(2) 0.021(2) 0.018(2) -0.0081(17) 0.0007(16) -0.0043(16)
C30 0.0205(18) 0.0172(19) 0.021(2) -0.0071(17) 0.0049(15) -0.0096(15)

loop_
_atom_type_symbol
_atom_type_description
_atom_type_scat_dispersion_real
_atom_type_scat_dispersion_imag
_atom_type_scat_source
C C 0.0033 0.0016 'International Tables Vol C Tables 4.2.6.8 and 6.1.1.4'
H H 0.0000 0.0000 'International Tables Vol C Tables 4.2.6.8 and 6.1.1.4'
Br Br -0.2901 2.4595 'International Tables Vol C Tables 4.2.6.8 and 6.1.1.4'
N N 0.0061 0.0033 'International Tables Vol C Tables 4.2.6.8 and 6.1.1.4'
O O 0.0106 0.0060 'International Tables Vol C Tables 4.2.6.8 and 6.1.1.4'

loop_
_geom_angle_atom_site_label_1
_geom_angle_atom_site_label_2
_geom_angle_atom_site_label_3
_geom_angle
_geom_angle_site_symmetry_1
_geom_angle_site_symmetry_3
_geom_angle_publ_flag
C2 N1 C5 111.4(3) . . ?
C2 N1 H1 124.3 . . ?
C5 N1 H1 124.3 . . ?
C2 C1 H1A 109.5 . . ?
C2 C1 H1B 109.5 . . ?
H1A C1 H1B 109.5 . . ?
C2 C1 H1C 109.5 . . ?
H1A C1 H1C 109.5 . . ?
H1B C1 H1C 109.5 . . ?
C9 N2 C10 130.1(3) . . ?
C9 N2 H2 114.9 . . ?
C10 N2 H2 114.9 . . ?
N1 C2 C3 107.0(3) . . ?
N1 C2 C1 120.2(3) . . ?
C3 C2 C1 132.6(3) . . ?
C17 N3 C20 110.6(3) . . ?
C17 N3 H3 124.7 . . ?
C20 N3 H3 124.7 . . ?
C2 C3 C4 107.7(3) . . ?
C2 C3 C6 126.8(3) . . ?
C4 C3 C6 125.5(3) . . ?
C24 N4 C25 129.8(3) . . ?
C24 N4 H4 115.1 . . ?
C25 N4 H4 115.1 . . ?
C5 C4 C3 106.3(3) . . ?
C5 C4 C8 127.3(3) . . ?
C3 C4 C8 126.2(3) . . ?
N1 C5 C4 107.6(3) . . ?
N1 C5 C9 117.8(3) . . ?
C4 C5 C9 134.5(3) . . ?
O1 C6 C3 120.7(3) . . ?
O1 C6 C7 119.7(3) . . ?
C3 C6 C7 119.6(3) . . ?
C6 C7 H7A 109.5 . . ?
C6 C7 H7B 109.5 . . ?
H7A C7 H7B 109.5 . . ?
C6 C7 H7C 109.5 . . ?
H7A C7 H7C 109.5 . . ?
H7B C7 H7C 109.5 . . ?
C4 C8 H8A 109.5 . . ?
C4 C8 H8B 109.5 . . ?
H8A C8 H8B 109.5 . . ?
C4 C8 H8C 109.5 . . ?
H8A C8 H8C 109.5 . . ?
H8B C8 H8C 109.5 . . ?
O2 C9 N2 123.5(3) . . ?
O2 C9 C5 121.8(3) . . ?
N2 C9 C5 114.7(3) . . ?
C15 C10 C11 119.4(4) . . ?
C15 C10 N2 118.2(3) . . ?
C11 C10 N2 122.4(3) . . ?
C13 C12 C11 120.2(3) . . ?
C13 C12 H12 119.9 . . ?
C11 C12 H12 119.9 . . ?
C12 C11 C10 119.3(4) . . ?
C12 C11 H11 120.4 . . ?
C10 C11 H11 120.4 . . ?
C14 C15 C10 121.6(3) . . ?
C14 C15 H15 119.2 . . ?
C10 C15 H15 119.2 . . ?
C15 C14 C13 118.5(4) . . ?
C15 C14 H14 120.7 . . ?
C13 C14 H14 120.7 . . ?
C12 C13 C14 121.1(3) . . ?
C12 C13 Br1 119.6(3) . . ?
C14 C13 Br1 119.3(3) . . ?
C17 C16 H16A 109.5 . . ?
C17 C16 H16B 109.5 . . ?
H16A C16 H16B 109.5 . . ?
C17 C16 H16C 109.5 . . ?
H16A C16 H16C 109.5 . . ?
H16B C16 H16C 109.5 . . ?
N3 C17 C18 107.9(3) . . ?
N3 C17 C16 120.5(3) . . ?
C18 C17 C16 131.6(3) . . ?
C17 C18 C19 107.5(3) . . ?
C17 C18 C21 128.1(3) . . ?
C19 C18 C21 123.9(3) . . ?
C20 C19 C18 105.9(3) . . ?
C20 C19 C23 127.4(3) . . ?
C18 C19 C23 126.3(3) . . ?
N3 C20 C19 108.0(3) . . ?
N3 C20 C24 118.0(3) . . ?
C19 C20 C24 133.7(3) . . ?
O3 C21 C18 121.4(3) . . ?
O3 C21 C22 119.5(3) . . ?
C18 C21 C22 119.1(3) . . ?
C21 C22 H22A 109.5 . . ?
C21 C22 H22B 109.5 . . ?
H22A C22 H22B 109.5 . . ?
C21 C22 H22C 109.5 . . ?
H22A C22 H22C 109.5 . . ?
H22B C22 H22C 109.5 . . ?
C19 C23 H23A 109.5 . . ?
C19 C23 H23B 109.5 . . ?
H23A C23 H23B 109.5 . . ?
C19 C23 H23C 109.5 . . ?
H23A C23 H23C 109.5 . . ?
H23B C23 H23C 109.5 . . ?
O4 C24 N4 124.1(3) . . ?
O4 C24 C20 121.0(3) . . ?
N4 C24 C20 114.9(3) . . ?
C30 C25 C26 120.0(3) . . ?
C30 C25 N4 117.4(3) . . ?
C26 C25 N4 122.5(3) . . ?
C27 C26 C25 118.5(4) . . ?
C27 C26 H26 120.7 . . ?
C25 C26 H26 120.7 . . ?
C28 C27 C26 120.3(3) . . ?
C28 C27 H27 119.9 . . ?
C26 C27 H27 119.9 . . ?
C27 C28 C29 121.3(3) . . ?
C27 C28 Br2 119.5(3) . . ?
C29 C28 Br2 119.1(3) . . ?
C30 C29 C28 118.7(4) . . ?
C30 C29 H29 120.7 . . ?
C28 C29 H29 120.7 . . ?
C25 C30 C29 121.1(3) . . ?
C25 C30 H30 119.5 . . ?
C29 C30 H30 119.5 . . ?

loop_
_geom_bond_atom_site_label_1
_geom_bond_atom_site_label_2
_geom_bond_distance
_geom_bond_site_symmetry_2
_geom_bond_publ_flag
Br1 C13 1.915(4) . ?
O1 C6 1.233(4) . ?
N1 C2 1.352(4) . ?
N1 C5 1.379(4) . ?
N1 H1 0.8600 . ?
C1 C2 1.499(5) . ?
C1 H1A 0.9600 . ?
C1 H1B 0.9600 . ?
C1 H1C 0.9600 . ?
O2 C9 1.232(4) . ?
Br2 C28 1.913(4) . ?
N2 C9 1.369(4) . ?
N2 C10 1.414(4) . ?
N2 H2 0.8600 . ?
C2 C3 1.402(5) . ?
N3 C17 1.342(4) . ?
N3 C20 1.388(4) . ?
N3 H3 0.8600 . ?
O3 C21 1.235(4) . ?
C3 C4 1.438(5) . ?
C3 C6 1.481(5) . ?
O4 C24 1.243(4) . ?
N4 C24 1.359(5) . ?
N4 C25 1.418(4) . ?
N4 H4 0.8600 . ?
C4 C5 1.392(5) . ?
C4 C8 1.511(5) . ?
C5 C9 1.469(5) . ?
C6 C7 1.514(5) . ?
C7 H7A 0.9600 . ?
C7 H7B 0.9600 . ?
C7 H7C 0.9600 . ?
C8 H8A 0.9600 . ?
C8 H8B 0.9600 . ?
C8 H8C 0.9600 . ?
C10 C15 1.388(5) . ?
C10 C11 1.400(5) . ?
C12 C13 1.382(5) . ?
C12 C11 1.396(5) . ?
C12 H12 0.9300 . ?
C11 H11 0.9300 . ?
C15 C14 1.386(5) . ?
C15 H15 0.9300 . ?
C14 C13 1.389(5) . ?
C14 H14 0.9300 . ?
C16 C17 1.506(5) . ?
C16 H16A 0.9600 . ?
C16 H16B 0.9600 . ?
C16 H16C 0.9600 . ?
C17 C18 1.405(5) . ?
C18 C19 1.439(5) . ?
C18 C21 1.476(5) . ?
C19 C20 1.396(5) . ?
C19 C23 1.514(5) . ?
C20 C24 1.476(5) . ?
C21 C22 1.509(5) . ?
C22 H22A 0.9600 . ?
C22 H22B 0.9600 . ?
C22 H22C 0.9600 . ?
C23 H23A 0.9600 . ?
C23 H23B 0.9600 . ?
C23 H23C 0.9600 . ?
C25 C30 1.388(5) . ?
C25 C26 1.408(5) . ?
C26 C27 1.402(5) . ?
C26 H26 0.9300 . ?
C27 C28 1.381(5) . ?
C27 H27 0.9300 . ?
C28 C29 1.388(5) . ?
C29 C30 1.388(5) . ?
C29 H29 0.9300 . ?
C30 H30 0.9300 . ?
